data_7713937
loop_
_publ_author_name
'Sahoo, Amiya Kumar'
'Sahoo, Ashish Kumar'
'Das, Bhagyashree Ms'
'Panda, Subhra Jyoti'
'Purohit, Chandra Shekhar'
'Doddi, Adinarayana'

_publ_section_title
;
 New Cationic Coinage Metal Complexes Featuring Silyl Group Functionalized
 Phosphine; Syntheses, Structures and Catalytic Studies in Alkyne-Azide
 Cycloaddition Reactions
;
_journal_name_full 'Dalton Transactions'
_journal_paper_doi 10.1039/D3DT01692G
_journal_year 2023
_chemical_formula_moiety 'C21 H23 P Si'
_chemical_formula_sum 'C21 H23 P Si'
_chemical_formula_weight 334.45
_space_group_crystal_system monoclinic
_space_group_IT_number 14
_space_group_name_Hall '-P 2ybc'
_space_group_name_H-M_alt 'P 1 21/c 1'
_atom_sites_solution_hydrogens mixed
_atom_sites_solution_primary dual
_audit_creation_date 2023-03-21
_audit_creation_method
;
Olex2 1.3
(compiled 2020.11.12 svn.r5f609507 for OlexSys, GUI svn.r6408)
;
_audit_update_record
;
2023-05-23 deposited with the CCDC.	2023-09-12 downloaded from the CCDC.
;
_cell_angle_alpha 90
_cell_angle_beta 95.628(2)
_cell_angle_gamma 90
_cell_formula_units_Z 8
_cell_length_a 8.05060(10)
_cell_length_b 24.7054(4)
_cell_length_c 19.7244(3)
_cell_measurement_reflns_used 15537
_cell_measurement_temperature 288(3)
_cell_measurement_theta_max 77.2250
_cell_measurement_theta_min 3.5640
_cell_volume 3904.14(10)
_computing_cell_refinement 'CrysAlisPro 1.171.42.52a (Rigaku OD, 2022)'
_computing_data_collection 'CrysAlisPro 1.171.42.52a (Rigaku OD, 2022)'
_computing_data_reduction 'CrysAlisPro 1.171.42.52a (Rigaku OD, 2022)'
_computing_molecular_graphics 'Olex2 1.3 (Dolomanov et al., 2009)'
_computing_publication_material 'Olex2 1.3 (Dolomanov et al., 2009)'
_computing_structure_refinement 'SHELXL 2019/2 (Sheldrick, 2015)'
_computing_structure_solution 'SHELXT 2014/5 (Sheldrick, 2014)'
_diffrn_ambient_environment air
_diffrn_ambient_temperature 288(3)
_diffrn_detector 'Hybrid Pixel Array Detector'
_diffrn_detector_area_resol_mean 5.8140
_diffrn_detector_type 'Pilatus 200K'
_diffrn_measured_fraction_theta_full 0.9992
_diffrn_measured_fraction_theta_max 0.9727
_diffrn_measurement_details
;
List of Runs (angles in degrees, time in seconds):

  # Type    Start    End  Width  t~exp~   \w     \q     \k     \f   Frames
#--------------------------------------------------------------------------
  1  \w    -65.00  28.00   0.50    1.00    --  -38.50  83.00-123.00  186
  2  \w    -12.00  76.00   0.50    1.00    --   49.56 -83.00 115.00  176
  3  \w    100.00 174.00   0.50    2.00    --  107.46  83.00-123.00  148
  4  \w     41.00 134.00   0.50    2.00    --  107.46 -83.00 115.00  186
  5  \w    -42.00  28.00   0.50    1.00    --  -38.50  37.00 -30.00  140
  6  \w    -42.00  28.00   0.50    1.00    --  -38.50  37.00-120.00  140
  7  \w     38.00 113.00   0.50    1.00    --   49.56  57.00 -30.00  150
  8  \w     46.00 116.00   0.50    1.00    --   49.56  37.00 -60.00  140
  9  \w     43.00 112.00   0.50    2.00    --  107.46 -45.00 -60.00  138
 10  \w     43.00 112.00   0.50    2.00    --  107.46 -45.00-150.00  138
 11  \w    104.00 176.00   0.50    2.00    --  107.46  30.00-180.00  144
 12  \w     43.00 113.00   0.50    2.00    --  107.46-125.00 120.00  140
 13  \w     39.00 107.00   0.50    2.00    --  107.46 -94.00 -90.00  136
 14  \w     98.00 150.00   0.50    2.00    --  107.46 125.00 -60.00  104
 15  \w     44.00  89.00   0.50    2.00    --  107.46-125.00  60.00   90
 16  \w    122.00 169.00   0.50    2.00    --  107.46  77.00  30.00   94
 17  \w     52.00 103.00   0.50    2.00    --  107.46 -94.00  60.00  102
 18  \w     54.00 112.00   0.50    2.00    --  107.46 -15.00 120.00  116
 19  \w    105.00 149.00   0.50    2.00    --  107.46 125.00-180.00   88
;
_diffrn_measurement_device 'four-circle diffractometer'
_diffrn_measurement_device_type 'SuperNova, Dual, Cu at home/near, Pilatus 200K'
_diffrn_measurement_method '\w scans'
_diffrn_orient_matrix_type 'CrysAlisPro convention (1999,Acta A55,543-557)'
_diffrn_orient_matrix_UB_11 -0.0240390000
_diffrn_orient_matrix_UB_12 -0.0546525000
_diffrn_orient_matrix_UB_13 0.0353786000
_diffrn_orient_matrix_UB_21 -0.1871526000
_diffrn_orient_matrix_UB_22 0.0011103000
_diffrn_orient_matrix_UB_23 -0.0253518000
_diffrn_orient_matrix_UB_31 0.0369313000
_diffrn_orient_matrix_UB_32 -0.0300037000
_diffrn_orient_matrix_UB_33 -0.0653199000
_diffrn_radiation_monochromator mirror
_diffrn_radiation_probe x-ray
_diffrn_radiation_type 'Cu K\a'
_diffrn_radiation_wavelength 1.54184
_diffrn_reflns_av_R_equivalents 0.0366
_diffrn_reflns_av_unetI/netI 0.0299
_diffrn_reflns_Laue_measured_fraction_full 0.995
_diffrn_reflns_Laue_measured_fraction_max 0.968
_diffrn_reflns_limit_h_max 10
_diffrn_reflns_limit_h_min -10
_diffrn_reflns_limit_k_max 30
_diffrn_reflns_limit_k_min -31
_diffrn_reflns_limit_l_max 21
_diffrn_reflns_limit_l_min -25
_diffrn_reflns_number 31560
_diffrn_reflns_point_group_measured_fraction_full 0.995
_diffrn_reflns_point_group_measured_fraction_max 0.968
_diffrn_reflns_theta_full 67.684
_diffrn_reflns_theta_max 77.937
_diffrn_reflns_theta_min 3.578
_diffrn_source 'micro-focus sealed X-ray tube'
_diffrn_source_type 'SuperNova (Cu) X-ray Source'
_exptl_absorpt_coefficient_mu 1.794
_exptl_absorpt_correction_T_max 1.00000
_exptl_absorpt_correction_T_min 0.84034
_exptl_absorpt_correction_type multi-scan
_exptl_absorpt_process_details
;
CrysAlisPro 1.171.42.52a (Rigaku Oxford Diffraction, 2022)
Empirical absorption correction using spherical harmonics,
implemented in SCALE3 ABSPACK scaling algorithm.
;
_exptl_crystal_colour 'clear light colourless'
_exptl_crystal_colour_lustre clear
_exptl_crystal_colour_modifier light
_exptl_crystal_colour_primary colourless
_exptl_crystal_density_diffrn 1.138
_exptl_crystal_description block
_exptl_crystal_F_000 1424
_exptl_crystal_preparation 'As per the reaction scheme'
_exptl_crystal_recrystallization_method 'Slow vapour diffuion'
_exptl_crystal_size_max 0.32
_exptl_crystal_size_mid 0.28
_exptl_crystal_size_min 0.26
_refine_diff_density_max 1.716
_refine_diff_density_min -0.251
_refine_diff_density_rms 0.080
_refine_ls_extinction_method none
_refine_ls_goodness_of_fit_ref 1.052
_refine_ls_hydrogen_treatment mixed
_refine_ls_matrix_type full
_refine_ls_number_parameters 424
_refine_ls_number_reflns 8060
_refine_ls_number_restraints 0
_refine_ls_restrained_S_all 1.052
_refine_ls_R_factor_all 0.0883
_refine_ls_R_factor_gt 0.0806
_refine_ls_shift/su_max 0.001
_refine_ls_shift/su_mean 0.000
_refine_ls_structure_factor_coef Fsqd
_refine_ls_weighting_details 'w=1/[\s^2^(Fo^2^)+(0.1641P)^2^+0.7723P] where P=(Fo^2^+2Fc^2^)/3'
_refine_ls_weighting_scheme calc
_refine_ls_wR_factor_gt 0.2217
_refine_ls_wR_factor_ref 0.2325
_reflns_Friedel_coverage 0.000
_reflns_number_gt 6709
_reflns_number_total 8060
_reflns_threshold_expression 'I > 2\s(I)'
_cod_data_source_file d3dt01692g2.cif
_cod_data_source_block ska-ad-ak-181_auto
_cod_database_code 7713937
_shelx_shelxl_version_number 2019/2
_chemical_oxdiff_formula 'C H P Si'
_chemical_oxdiff_usercomment 'white block'
_shelx_space_group_comment
;
The symmetry employed for this shelxl refinement is uniquely defined
by the following loop, which should always be used as a source of
symmetry information in preference to the above space-group names.
They are only intended as comments.
;
_shelx_estimated_absorpt_t_max 0.653
_shelx_estimated_absorpt_t_min 0.598
_diffrn_oxdiff_digest_frames
;
014850074dd31907f54cfbd409e1f40419000287c2a
;
_reflns_odcompleteness_completeness 99.92
_reflns_odcompleteness_iscentric 1
_reflns_odcompleteness_theta 68.13
_olex2_refinement_description
;
1. Fixed Uiso
 At 1.2 times of:
  All C(H) groups
 At 1.5 times of:
  All C(H,H,H) groups
2.a Aromatic/amide H refined with riding coordinates:
 C3(H3), C4(H4), C5(H5), C6(H6), C11(H11), C12(H12), C13(H13), C14(H14),
 C15(H15), C18(H18), C19(H19), C20(H20), C21(H21), C24(H24), C25(H25), C26(H26),
  C27(H27), C32(H32), C33(H33), C34(H34), C35(H35), C36(H36), C38(H38),
 C39(H39), C40(H40), C41(H41), C42(H42)
2.b Idealised Me refined as rotating group:
 C7(H7A,H7B,H7C), C8(H8A,H8B,H8C), C9(H9A,H9B,H9C), C28(H28A,H28B,H28C),
 C29(H29A,H29B,H29C), C30(H30A,H30B,H30C)
;
_olex2_exptl_crystal_mounting_method 'Mounted on the loop'
_olex2_submission_special_instructions 'No special instructions were received'
_oxdiff_exptl_absorpt_empirical_details
;
Empirical correction (ABSPACK) includes:
- Absorption correction using spherical harmonics
- Frame scaling
;
_oxdiff_exptl_absorpt_empirical_full_max 1.258
_oxdiff_exptl_absorpt_empirical_full_min 0.792

loop_
_space_group_symop_operation_xyz
'x, y, z'
'-x, y+1/2, -z+1/2'
'-x, -y, -z'
'x, -y-1/2, z-1/2'

loop_
_atom_site_label
_atom_site_type_symbol
_atom_site_fract_x
_atom_site_fract_y
_atom_site_fract_z
_atom_site_U_iso_or_equiv
_atom_site_adp_type
_atom_site_occupancy
_atom_site_site_symmetry_order
_atom_site_calc_flag
_atom_site_refinement_flags_posn
_atom_site_refinement_flags_adp
_atom_site_refinement_flags_occupancy
_atom_site_disorder_assembly
_atom_site_disorder_group
P1 P 0.48089(8) 0.66246(2) 0.37390(3) 0.0522(2) Uani 1 1 d . . . . .
Si1 Si 0.43244(9) 0.60222(3) 0.21806(4) 0.0582(2) Uani 1 1 d . . . . .
C1 C 0.3125(3) 0.61266(9) 0.35348(11) 0.0487(5) Uani 1 1 d . . . . .
C2 C 0.2952(3) 0.58795(9) 0.28867(11) 0.0461(5) Uani 1 1 d . . . . .
C3 C 0.1644(3) 0.55074(10) 0.27628(13) 0.0554(5) Uani 1 1 d . . . . .
H3 H 0.150420 0.533539 0.234164 0.066 Uiso 1 1 calc R U . . .
C4 C 0.0562(3) 0.53859(11) 0.32361(15) 0.0616(6) Uani 1 1 d . . . . .
H4 H -0.028030 0.513256 0.313532 0.074 Uiso 1 1 calc R U . . .
C5 C 0.0723(3) 0.56382(12) 0.38576(15) 0.0680(7) Uani 1 1 d . . . . .
H5 H -0.002087 0.556206 0.417691 0.082 Uiso 1 1 calc R U . . .
C6 C 0.1994(4) 0.60054(12) 0.40065(14) 0.0656(7) Uani 1 1 d . . . . .
H6 H 0.210159 0.617574 0.442896 0.079 Uiso 1 1 calc R U . . .
C7 C 0.4347(4) 0.67505(13) 0.19446(16) 0.0756(8) Uani 1 1 d . . . . .
H7A H 0.323362 0.689273 0.192266 0.113 Uiso 1 1 calc R U . . .
H7B H 0.476781 0.678895 0.150820 0.113 Uiso 1 1 calc R U . . .
H7C H 0.505236 0.694592 0.228096 0.113 Uiso 1 1 calc R U . . .
C8 C 0.6479(4) 0.57752(16) 0.2424(2) 0.0954(11) Uani 1 1 d . . . . .
H8A H 0.691609 0.594430 0.284224 0.143 Uiso 1 1 calc R U . . .
H8B H 0.717392 0.586389 0.207117 0.143 Uiso 1 1 calc R U . . .
H8C H 0.646173 0.538977 0.248464 0.143 Uiso 1 1 calc R U . . .
C9 C 0.3397(6) 0.5644(2) 0.1404(2) 0.1211(18) Uani 1 1 d . . . . .
H9A H 0.348810 0.526123 0.148568 0.182 Uiso 1 1 calc R U . . .
H9B H 0.398803 0.573689 0.102040 0.182 Uiso 1 1 calc R U . . .
H9C H 0.224200 0.573992 0.130924 0.182 Uiso 1 1 calc R U . . .
C10 C 0.6186(3) 0.62887(10) 0.44081(12) 0.0534(5) Uani 1 1 d . . . . .
C11 C 0.7564(4) 0.65793(12) 0.46852(17) 0.0723(8) Uani 1 1 d . . . . .
H11 H 0.773789 0.692880 0.453184 0.087 Uiso 1 1 calc R U . . .
C12 C 0.8684(4) 0.63576(16) 0.51852(19) 0.0874(10) Uani 1 1 d . . . . .
H12 H 0.960215 0.655900 0.536188 0.105 Uiso 1 1 calc R U . . .
C13 C 0.8458(4) 0.58488(17) 0.54219(17) 0.0857(10) Uani 1 1 d . . . . .
H13 H 0.918984 0.570728 0.577143 0.103 Uiso 1 1 calc R U . . .
C14 C 0.7140(4) 0.55471(16) 0.5139(2) 0.0891(10) Uani 1 1 d . . . . .
H14 H 0.700724 0.519312 0.528475 0.107 Uiso 1 1 calc R U . . .
C15 C 0.6001(4) 0.57636(12) 0.46380(16) 0.0701(7) Uani 1 1 d . . . . .
H15 H 0.510670 0.555473 0.445473 0.084 Uiso 1 1 calc R U . . .
C16 C 0.3728(3) 0.71236(9) 0.42311(13) 0.0540(5) Uani 1 1 d . . . . .
C17 C 0.3742(4) 0.71246(11) 0.49343(14) 0.0638(6) Uani 1 1 d . . . . .
H17 H 0.438(4) 0.6871(13) 0.5200(16) 0.077 Uiso 1 1 d . U . . .
C18 C 0.2886(4) 0.75231(14) 0.52586(18) 0.0797(9) Uani 1 1 d . . . . .
H18 H 0.290591 0.752060 0.573079 0.096 Uiso 1 1 calc R U . . .
C19 C 0.2017(4) 0.79173(14) 0.4891(2) 0.0891(10) Uani 1 1 d . . . . .
H19 H 0.144922 0.818263 0.510989 0.107 Uiso 1 1 calc R U . . .
C20 C 0.1992(5) 0.79179(14) 0.4190(2) 0.0917(11) Uani 1 1 d . . . . .
H20 H 0.139525 0.818361 0.393677 0.110 Uiso 1 1 calc R U . . .
C21 C 0.2838(4) 0.75298(12) 0.38652(17) 0.0726(7) Uani 1 1 d . . . . .
H21 H 0.281829 0.753803 0.339305 0.087 Uiso 1 1 calc R U . . .
P2 P 0.32702(8) 0.33186(2) 0.20744(3) 0.0513(2) Uani 1 1 d . . . . .
Si2 Si 0.29875(8) 0.39355(3) 0.05371(3) 0.0551(2) Uani 1 1 d . . . . .
C22 C 0.1561(3) 0.38020(9) 0.18394(11) 0.0462(5) Uani 1 1 d . . . . .
C23 C 0.1510(3) 0.40685(8) 0.12084(11) 0.0440(4) Uani 1 1 d . . . . .
C24 C 0.0230(3) 0.44501(10) 0.10669(13) 0.0537(5) Uani 1 1 d . . . . .
H24 H 0.017826 0.463963 0.065796 0.064 Uiso 1 1 calc R U . . .
C25 C -0.0946(3) 0.45545(10) 0.15068(13) 0.0562(6) Uani 1 1 d . . . . .
H25 H -0.176275 0.481510 0.139805 0.067 Uiso 1 1 calc R U . . .
C26 C -0.0918(3) 0.42755(11) 0.21045(14) 0.0584(6) Uani 1 1 d . . . . .
H26 H -0.173886 0.433547 0.239651 0.070 Uiso 1 1 calc R U . . .
C27 C 0.0337(3) 0.39032(11) 0.22745(13) 0.0585(6) Uani 1 1 d . . . . .
H27 H 0.036224 0.371758 0.268565 0.070 Uiso 1 1 calc R U . . .
C28 C 0.5150(4) 0.41411(15) 0.0839(2) 0.0874(10) Uani 1 1 d . . . . .
H28A H 0.518624 0.452516 0.091302 0.131 Uiso 1 1 calc R U . . .
H28B H 0.588364 0.404679 0.050227 0.131 Uiso 1 1 calc R U . . .
H28C H 0.549840 0.395779 0.125807 0.131 Uiso 1 1 calc R U . . .
C29 C 0.2923(4) 0.32111(13) 0.02708(16) 0.0770(8) Uani 1 1 d . . . . .
H29A H 0.351578 0.299511 0.061965 0.116 Uiso 1 1 calc R U . . .
H29B H 0.343611 0.317274 -0.014587 0.116 Uiso 1 1 calc R U . . .
H29C H 0.178345 0.309232 0.020139 0.116 Uiso 1 1 calc R U . . .
C31 C 0.2204(3) 0.28160(10) 0.25658(12) 0.0549(5) Uani 1 1 d . . . . .
C32 C 0.2164(4) 0.28307(12) 0.32679(14) 0.0678(7) Uani 1 1 d . . . . .
H32 H 0.270476 0.310792 0.352076 0.081 Uiso 1 1 calc R U . . .
C33 C 0.1317(5) 0.24325(15) 0.35938(19) 0.0855(10) Uani 1 1 d . . . . .
H33 H 0.128611 0.244615 0.406363 0.103 Uiso 1 1 calc R U . . .
C34 C 0.0531(5) 0.20226(16) 0.3229(2) 0.0981(12) Uani 1 1 d . . . . .
H34 H -0.002288 0.175465 0.344964 0.118 Uiso 1 1 calc R U . . .
C35 C 0.0559(5) 0.20060(14) 0.2535(3) 0.0968(12) Uani 1 1 d . . . . .
H35 H 0.001346 0.172763 0.228583 0.116 Uiso 1 1 calc R U . . .
C36 C 0.1390(4) 0.23980(12) 0.22033(17) 0.0734(8) Uani 1 1 d . . . . .
H36 H 0.140263 0.238174 0.173278 0.088 Uiso 1 1 calc R U . . .
C37 C 0.4565(3) 0.36860(10) 0.27413(12) 0.0554(5) Uani 1 1 d . . . . .
C38 C 0.5977(4) 0.34209(14) 0.30426(17) 0.0756(8) Uani 1 1 d . . . . .
H38 H 0.620956 0.307002 0.290956 0.091 Uiso 1 1 calc R U . . .
C39 C 0.7035(4) 0.36751(19) 0.3537(2) 0.0951(12) Uani 1 1 d . . . . .
H39 H 0.795397 0.348943 0.374408 0.114 Uiso 1 1 calc R U . . .
C40 C 0.6744(5) 0.4201(2) 0.37267(17) 0.0940(12) Uani 1 1 d . . . . .
H40 H 0.746317 0.437258 0.405661 0.113 Uiso 1 1 calc R U . . .
C41 C 0.5380(5) 0.44650(17) 0.34212(19) 0.0896(10) Uani 1 1 d . . . . .
H41 H 0.517528 0.482026 0.354500 0.107 Uiso 1 1 calc R U . . .
C42 C 0.4303(4) 0.42156(13) 0.29339(15) 0.0698(7) Uani 1 1 d . . . . .
H42 H 0.338681 0.440515 0.273129 0.084 Uiso 1 1 calc R U . . .
C30 C 0.2288(6) 0.4359(2) -0.0227(2) 0.1216(18) Uani 1 1 d . . . . .
H30A H 0.116342 0.426430 -0.039132 0.182 Uiso 1 1 calc R U . . .
H30B H 0.300891 0.429552 -0.057868 0.182 Uiso 1 1 calc R U . . .
H30C H 0.233248 0.473509 -0.010270 0.182 Uiso 1 1 calc R U . . .

loop_
_atom_site_aniso_label
_atom_site_aniso_U_11
_atom_site_aniso_U_22
_atom_site_aniso_U_33
_atom_site_aniso_U_23
_atom_site_aniso_U_13
_atom_site_aniso_U_12
P1 0.0548(4) 0.0574(4) 0.0443(3) -0.0044(2) 0.0038(3) -0.0130(2)
Si1 0.0598(4) 0.0646(4) 0.0514(4) -0.0081(3) 0.0110(3) -0.0032(3)
C1 0.0490(11) 0.0510(11) 0.0457(11) -0.0038(9) 0.0028(9) -0.0063(9)
C2 0.0445(10) 0.0443(10) 0.0485(11) -0.0040(8) -0.0007(8) 0.0017(8)
C3 0.0520(12) 0.0526(12) 0.0599(13) -0.0103(10) -0.0025(10) -0.0027(10)
C4 0.0492(12) 0.0577(13) 0.0775(17) -0.0082(12) 0.0043(12) -0.0098(10)
C5 0.0600(14) 0.0752(17) 0.0713(17) -0.0058(13) 0.0192(13) -0.0163(12)
C6 0.0664(15) 0.0765(17) 0.0558(14) -0.0152(12) 0.0144(12) -0.0180(13)
C7 0.0806(19) 0.085(2) 0.0605(16) 0.0220(14) 0.0017(14) -0.0076(15)
C8 0.0683(18) 0.095(2) 0.129(3) 0.008(2) 0.037(2) 0.0191(17)
C9 0.144(4) 0.150(4) 0.076(2) -0.052(3) 0.045(2) -0.059(3)
C10 0.0509(12) 0.0580(13) 0.0514(12) -0.0095(10) 0.0065(10) -0.0037(10)
C11 0.0632(16) 0.0619(15) 0.088(2) -0.0134(14) -0.0114(14) -0.0009(12)
C12 0.0687(18) 0.095(2) 0.093(2) -0.0258(19) -0.0200(16) 0.0062(16)
C13 0.0670(18) 0.121(3) 0.0676(18) 0.0092(19) 0.0007(14) 0.0205(18)
C14 0.074(2) 0.098(2) 0.096(2) 0.035(2) 0.0092(18) -0.0008(17)
C15 0.0630(15) 0.0728(17) 0.0748(18) 0.0099(14) 0.0076(13) -0.0085(13)
C16 0.0547(12) 0.0487(11) 0.0573(13) -0.0057(10) -0.0017(10) -0.0101(10)
C17 0.0733(16) 0.0599(14) 0.0576(14) -0.0062(11) 0.0040(12) 0.0006(12)
C18 0.083(2) 0.0811(19) 0.0761(19) -0.0256(16) 0.0153(16) -0.0052(16)
C19 0.076(2) 0.0714(19) 0.120(3) -0.0273(19) 0.011(2) 0.0054(15)
C20 0.079(2) 0.0661(18) 0.126(3) 0.0001(19) -0.012(2) 0.0126(15)
C21 0.0743(17) 0.0683(16) 0.0716(17) 0.0045(13) -0.0109(14) -0.0033(14)
P2 0.0544(3) 0.0560(3) 0.0434(3) 0.0072(2) 0.0032(2) 0.0142(2)
Si2 0.0506(4) 0.0663(4) 0.0488(4) 0.0115(3) 0.0075(3) 0.0073(3)
C22 0.0472(11) 0.0493(11) 0.0411(10) 0.0015(8) -0.0014(8) 0.0057(8)
C23 0.0418(10) 0.0440(10) 0.0447(10) 0.0027(8) -0.0028(8) 0.0008(8)
C24 0.0499(11) 0.0536(12) 0.0565(13) 0.0111(10) -0.0005(10) 0.0062(9)
C25 0.0444(11) 0.0565(13) 0.0666(15) 0.0019(11) 0.0000(10) 0.0093(9)
C26 0.0500(12) 0.0631(14) 0.0627(14) -0.0048(11) 0.0083(10) 0.0076(10)
C27 0.0611(14) 0.0664(14) 0.0488(12) 0.0083(10) 0.0103(10) 0.0136(11)
C28 0.0540(15) 0.091(2) 0.119(3) -0.004(2) 0.0204(16) -0.0111(15)
C29 0.0742(18) 0.090(2) 0.0657(17) -0.0279(15) 0.0034(14) 0.0043(15)
C31 0.0565(12) 0.0513(12) 0.0551(13) 0.0089(10) -0.0030(10) 0.0108(10)
C32 0.0762(17) 0.0674(15) 0.0593(15) 0.0141(12) 0.0033(13) -0.0011(13)
C33 0.086(2) 0.093(2) 0.078(2) 0.0354(18) 0.0101(17) -0.0005(18)
C34 0.082(2) 0.082(2) 0.130(3) 0.044(2) 0.006(2) -0.0083(17)
C35 0.086(2) 0.0673(19) 0.132(3) 0.005(2) -0.014(2) -0.0124(16)
C36 0.0748(18) 0.0648(16) 0.0774(19) -0.0004(13) -0.0093(15) 0.0029(13)
C37 0.0504(12) 0.0664(14) 0.0489(12) 0.0166(10) 0.0019(9) 0.0013(10)
C38 0.0590(15) 0.0802(18) 0.084(2) 0.0272(15) -0.0109(14) 0.0008(13)
C39 0.0666(18) 0.125(3) 0.088(2) 0.042(2) -0.0228(17) -0.0195(19)
C40 0.081(2) 0.139(3) 0.0601(17) 0.003(2) -0.0034(15) -0.039(2)
C41 0.086(2) 0.105(3) 0.078(2) -0.0259(19) 0.0083(17) -0.0137(19)
C42 0.0670(16) 0.0798(18) 0.0619(15) -0.0079(13) 0.0015(12) 0.0086(13)
C30 0.125(3) 0.164(4) 0.082(2) 0.068(3) 0.041(2) 0.064(3)

loop_
_atom_type_symbol
_atom_type_description
_atom_type_scat_dispersion_real
_atom_type_scat_dispersion_imag
_atom_type_scat_source
C C 0.0181 0.0091 'International Tables Vol C Tables 4.2.6.8 and 6.1.1.4'
H H 0.0000 0.0000 'International Tables Vol C Tables 4.2.6.8 and 6.1.1.4'
P P 0.2955 0.4335 'International Tables Vol C Tables 4.2.6.8 and 6.1.1.4'
Si Si 0.2541 0.3302 'International Tables Vol C Tables 4.2.6.8 and 6.1.1.4'

loop_
_geom_angle_atom_site_label_1
_geom_angle_atom_site_label_2
_geom_angle_atom_site_label_3
_geom_angle
_geom_angle_site_symmetry_1
_geom_angle_site_symmetry_3
_geom_angle_publ_flag
C10 P1 C1 103.55(11) . . ?
C10 P1 C16 101.95(11) . . ?
C16 P1 C1 100.75(11) . . ?
C7 Si1 C2 112.66(13) . . ?
C7 Si1 C9 106.8(2) . . ?
C8 Si1 C2 110.26(15) . . ?
C8 Si1 C7 110.54(17) . . ?
C8 Si1 C9 109.4(2) . . ?
C9 Si1 C2 106.99(14) . . ?
C2 C1 P1 119.43(17) . . ?
C6 C1 P1 120.68(17) . . ?
C6 C1 C2 119.9(2) . . ?
C1 C2 Si1 124.93(16) . . ?
C3 C2 Si1 118.46(17) . . ?
C3 C2 C1 116.6(2) . . ?
C2 C3 H3 118.6 . . ?
C4 C3 C2 122.8(2) . . ?
C4 C3 H3 118.6 . . ?
C3 C4 H4 120.0 . . ?
C5 C4 C3 119.9(2) . . ?
C5 C4 H4 120.0 . . ?
C4 C5 H5 120.2 . . ?
C4 C5 C6 119.6(2) . . ?
C6 C5 H5 120.2 . . ?
C1 C6 H6 119.4 . . ?
C5 C6 C1 121.2(2) . . ?
C5 C6 H6 119.4 . . ?
Si1 C7 H7A 109.5 . . ?
Si1 C7 H7B 109.5 . . ?
Si1 C7 H7C 109.5 . . ?
H7A C7 H7B 109.5 . . ?
H7A C7 H7C 109.5 . . ?
H7B C7 H7C 109.5 . . ?
Si1 C8 H8A 109.5 . . ?
Si1 C8 H8B 109.5 . . ?
Si1 C8 H8C 109.5 . . ?
H8A C8 H8B 109.5 . . ?
H8A C8 H8C 109.5 . . ?
H8B C8 H8C 109.5 . . ?
Si1 C9 H9A 109.5 . . ?
Si1 C9 H9B 109.5 . . ?
Si1 C9 H9C 109.5 . . ?
H9A C9 H9B 109.5 . . ?
H9A C9 H9C 109.5 . . ?
H9B C9 H9C 109.5 . . ?
C11 C10 P1 116.9(2) . . ?
C15 C10 P1 125.5(2) . . ?
C15 C10 C11 117.5(3) . . ?
C10 C11 H11 119.5 . . ?
C12 C11 C10 121.1(3) . . ?
C12 C11 H11 119.5 . . ?
C11 C12 H12 119.6 . . ?
C13 C12 C11 120.8(3) . . ?
C13 C12 H12 119.6 . . ?
C12 C13 H13 120.4 . . ?
C12 C13 C14 119.2(3) . . ?
C14 C13 H13 120.4 . . ?
C13 C14 H14 119.6 . . ?
C13 C14 C15 120.8(3) . . ?
C15 C14 H14 119.6 . . ?
C10 C15 C14 120.6(3) . . ?
C10 C15 H15 119.7 . . ?
C14 C15 H15 119.7 . . ?
C17 C16 P1 124.8(2) . . ?
C17 C16 C21 118.1(3) . . ?
C21 C16 P1 117.1(2) . . ?
C16 C17 H17 121(2) . . ?
C16 C17 C18 120.3(3) . . ?
C18 C17 H17 119(2) . . ?
C17 C18 H18 119.6 . . ?
C19 C18 C17 120.7(3) . . ?
C19 C18 H18 119.6 . . ?
C18 C19 H19 120.3 . . ?
C18 C19 C20 119.3(3) . . ?
C20 C19 H19 120.3 . . ?
C19 C20 H20 119.7 . . ?
C21 C20 C19 120.6(3) . . ?
C21 C20 H20 119.7 . . ?
C16 C21 H21 119.5 . . ?
C20 C21 C16 121.0(3) . . ?
C20 C21 H21 119.5 . . ?
C31 P2 C22 101.21(10) . . ?
C37 P2 C22 102.52(11) . . ?
C37 P2 C31 102.57(11) . . ?
C28 Si2 C23 111.23(14) . . ?
C28 Si2 C29 110.65(16) . . ?
C28 Si2 C30 107.7(2) . . ?
C29 Si2 C23 111.19(13) . . ?
C29 Si2 C30 108.1(2) . . ?
C30 Si2 C23 107.78(14) . . ?
C23 C22 P2 118.81(16) . . ?
C27 C22 P2 121.12(17) . . ?
C27 C22 C23 120.1(2) . . ?
C22 C23 Si2 124.91(16) . . ?
C24 C23 Si2 118.46(16) . . ?
C24 C23 C22 116.6(2) . . ?
C23 C24 H24 118.7 . . ?
C25 C24 C23 122.7(2) . . ?
C25 C24 H24 118.7 . . ?
C24 C25 H25 120.1 . . ?
C26 C25 C24 119.9(2) . . ?
C26 C25 H25 120.1 . . ?
C25 C26 H26 120.1 . . ?
C25 C26 C27 119.7(2) . . ?
C27 C26 H26 120.1 . . ?
C22 C27 H27 119.5 . . ?
C26 C27 C22 121.0(2) . . ?
C26 C27 H27 119.5 . . ?
Si2 C28 H28A 109.5 . . ?
Si2 C28 H28B 109.5 . . ?
Si2 C28 H28C 109.5 . . ?
H28A C28 H28B 109.5 . . ?
H28A C28 H28C 109.5 . . ?
H28B C28 H28C 109.5 . . ?
Si2 C29 H29A 109.5 . . ?
Si2 C29 H29B 109.5 . . ?
Si2 C29 H29C 109.5 . . ?
H29A C29 H29B 109.5 . . ?
H29A C29 H29C 109.5 . . ?
H29B C29 H29C 109.5 . . ?
C32 C31 P2 124.4(2) . . ?
C36 C31 P2 117.0(2) . . ?
C36 C31 C32 118.6(3) . . ?
C31 C32 H32 119.9 . . ?
C31 C32 C33 120.2(3) . . ?
C33 C32 H32 119.9 . . ?
C32 C33 H33 119.8 . . ?
C34 C33 C32 120.4(4) . . ?
C34 C33 H33 119.8 . . ?
C33 C34 H34 120.1 . . ?
C33 C34 C35 119.8(3) . . ?
C35 C34 H34 120.1 . . ?
C34 C35 H35 119.7 . . ?
C34 C35 C36 120.6(4) . . ?
C36 C35 H35 119.7 . . ?
C31 C36 H36 119.8 . . ?
C35 C36 C31 120.4(3) . . ?
C35 C36 H36 119.8 . . ?
C38 C37 P2 117.1(2) . . ?
C42 C37 P2 124.93(19) . . ?
C42 C37 C38 117.8(3) . . ?
C37 C38 H38 119.7 . . ?
C39 C38 C37 120.5(3) . . ?
C39 C38 H38 119.7 . . ?
C38 C39 H39 119.6 . . ?
C40 C39 C38 120.7(3) . . ?
C40 C39 H39 119.6 . . ?
C39 C40 H40 120.6 . . ?
C41 C40 C39 118.8(3) . . ?
C41 C40 H40 120.6 . . ?
C40 C41 H41 119.4 . . ?
C40 C41 C42 121.2(4) . . ?
C42 C41 H41 119.4 . . ?
C37 C42 H42 119.6 . . ?
C41 C42 C37 120.8(3) . . ?
C41 C42 H42 119.6 . . ?
Si2 C30 H30A 109.5 . . ?
Si2 C30 H30B 109.5 . . ?
Si2 C30 H30C 109.5 . . ?
H30A C30 H30B 109.5 . . ?
H30A C30 H30C 109.5 . . ?
H30B C30 H30C 109.5 . . ?

loop_
_geom_bond_atom_site_label_1
_geom_bond_atom_site_label_2
_geom_bond_distance
_geom_bond_site_symmetry_2
_geom_bond_publ_flag
P1 C1 1.846(2) . ?
P1 C10 1.836(3) . ?
P1 C16 1.840(3) . ?
Si1 C2 1.894(2) . ?
Si1 C7 1.859(3) . ?
Si1 C8 1.857(4) . ?
Si1 C9 1.886(4) . ?
C1 C2 1.411(3) . ?
C1 C6 1.396(3) . ?
C2 C3 1.401(3) . ?
C3 H3 0.9300 . ?
C3 C4 1.371(4) . ?
C4 H4 0.9300 . ?
C4 C5 1.370(4) . ?
C5 H5 0.9300 . ?
C5 C6 1.378(4) . ?
C6 H6 0.9300 . ?
C7 H7A 0.9600 . ?
C7 H7B 0.9600 . ?
C7 H7C 0.9600 . ?
C8 H8A 0.9600 . ?
C8 H8B 0.9600 . ?
C8 H8C 0.9600 . ?
C9 H9A 0.9600 . ?
C9 H9B 0.9600 . ?
C9 H9C 0.9600 . ?
C10 C11 1.388(4) . ?
C10 C15 1.387(4) . ?
C11 H11 0.9300 . ?
C11 C12 1.382(5) . ?
C12 H12 0.9300 . ?
C12 C13 1.359(5) . ?
C13 H13 0.9300 . ?
C13 C14 1.370(5) . ?
C14 H14 0.9300 . ?
C14 C15 1.388(5) . ?
C15 H15 0.9300 . ?
C16 C17 1.386(4) . ?
C16 C21 1.393(4) . ?
C17 H17 0.94(3) . ?
C17 C18 1.393(4) . ?
C18 H18 0.9300 . ?
C18 C19 1.366(5) . ?
C19 H19 0.9300 . ?
C19 C20 1.379(6) . ?
C20 H20 0.9300 . ?
C20 C21 1.372(5) . ?
C21 H21 0.9300 . ?
P2 C22 1.846(2) . ?
P2 C31 1.839(3) . ?
P2 C37 1.836(3) . ?
Si2 C23 1.893(2) . ?
Si2 C28 1.855(3) . ?
Si2 C29 1.865(3) . ?
Si2 C30 1.876(3) . ?
C22 C23 1.405(3) . ?
C22 C27 1.392(3) . ?
C23 C24 1.405(3) . ?
C24 H24 0.9300 . ?
C24 C25 1.370(4) . ?
C25 H25 0.9300 . ?
C25 C26 1.364(4) . ?
C26 H26 0.9300 . ?
C26 C27 1.383(3) . ?
C27 H27 0.9300 . ?
C28 H28A 0.9600 . ?
C28 H28B 0.9600 . ?
C28 H28C 0.9600 . ?
C29 H29A 0.9600 . ?
C29 H29B 0.9600 . ?
C29 H29C 0.9600 . ?
C31 C32 1.389(4) . ?
C31 C36 1.384(4) . ?
C32 H32 0.9300 . ?
C32 C33 1.390(4) . ?
C33 H33 0.9300 . ?
C33 C34 1.362(6) . ?
C34 H34 0.9300 . ?
C34 C35 1.372(6) . ?
C35 H35 0.9300 . ?
C35 C36 1.378(5) . ?
C36 H36 0.9300 . ?
C37 C38 1.394(4) . ?
C37 C42 1.384(4) . ?
C38 H38 0.9300 . ?
C38 C39 1.381(5) . ?
C39 H39 0.9300 . ?
C39 C40 1.378(6) . ?
C40 H40 0.9300 . ?
C40 C41 1.366(6) . ?
C41 H41 0.9300 . ?
C41 C42 1.375(4) . ?
C42 H42 0.9300 . ?
C30 H30A 0.9600 . ?
C30 H30B 0.9600 . ?
C30 H30C 0.9600 . ?

loop_
_geom_torsion_atom_site_label_1
_geom_torsion_atom_site_label_2
_geom_torsion_atom_site_label_3
_geom_torsion_atom_site_label_4
_geom_torsion
_geom_torsion_site_symmetry_1
_geom_torsion_site_symmetry_2
_geom_torsion_site_symmetry_3
_geom_torsion_site_symmetry_4
_geom_torsion_publ_flag
P1 C1 C2 Si1 -0.6(3) . . . . ?
P1 C1 C2 C3 -179.69(17) . . . . ?
P1 C1 C6 C5 179.4(2) . . . . ?
P1 C10 C11 C12 -179.2(3) . . . . ?
P1 C10 C15 C14 178.7(3) . . . . ?
P1 C16 C17 C18 179.7(2) . . . . ?
P1 C16 C21 C20 179.8(3) . . . . ?
Si1 C2 C3 C4 -178.6(2) . . . . ?
C1 P1 C10 C11 -177.9(2) . . . . ?
C1 P1 C10 C15 5.0(3) . . . . ?
C1 P1 C16 C17 93.4(2) . . . . ?
C1 P1 C16 C21 -86.9(2) . . . . ?
C1 C2 C3 C4 0.6(4) . . . . ?
C2 C1 C6 C5 1.4(4) . . . . ?
C2 C3 C4 C5 0.9(4) . . . . ?
C3 C4 C5 C6 -1.2(4) . . . . ?
C4 C5 C6 C1 0.1(5) . . . . ?
C6 C1 C2 Si1 177.4(2) . . . . ?
C6 C1 C2 C3 -1.7(3) . . . . ?
C7 Si1 C2 C1 -56.7(2) . . . . ?
C7 Si1 C2 C3 122.3(2) . . . . ?
C8 Si1 C2 C1 67.3(2) . . . . ?
C8 Si1 C2 C3 -113.7(2) . . . . ?
C9 Si1 C2 C1 -173.8(3) . . . . ?
C9 Si1 C2 C3 5.2(3) . . . . ?
C10 P1 C1 C2 -113.64(19) . . . . ?
C10 P1 C1 C6 68.4(2) . . . . ?
C10 P1 C16 C17 -13.1(3) . . . . ?
C10 P1 C16 C21 166.6(2) . . . . ?
C10 C11 C12 C13 -0.3(5) . . . . ?
C11 C10 C15 C14 1.6(5) . . . . ?
C11 C12 C13 C14 2.7(6) . . . . ?
C12 C13 C14 C15 -2.8(6) . . . . ?
C13 C14 C15 C10 0.7(5) . . . . ?
C15 C10 C11 C12 -1.8(5) . . . . ?
C16 P1 C1 C2 141.14(19) . . . . ?
C16 P1 C1 C6 -36.9(2) . . . . ?
C16 P1 C10 C11 -73.6(2) . . . . ?
C16 P1 C10 C15 109.3(2) . . . . ?
C16 C17 C18 C19 0.2(5) . . . . ?
C17 C16 C21 C20 -0.4(4) . . . . ?
C17 C18 C19 C20 0.1(5) . . . . ?
C18 C19 C20 C21 -0.5(6) . . . . ?
C19 C20 C21 C16 0.7(5) . . . . ?
C21 C16 C17 C18 0.0(4) . . . . ?
P2 C22 C23 Si2 4.6(3) . . . . ?
P2 C22 C23 C24 -177.21(17) . . . . ?
P2 C22 C27 C26 178.4(2) . . . . ?
P2 C31 C32 C33 179.7(2) . . . . ?
P2 C31 C36 C35 -179.9(3) . . . . ?
P2 C37 C38 C39 178.5(3) . . . . ?
P2 C37 C42 C41 -177.4(3) . . . . ?
Si2 C23 C24 C25 176.8(2) . . . . ?
C22 P2 C31 C32 -92.4(2) . . . . ?
C22 P2 C31 C36 87.4(2) . . . . ?
C22 P2 C37 C38 178.8(2) . . . . ?
C22 P2 C37 C42 -5.6(3) . . . . ?
C22 C23 C24 C25 -1.5(3) . . . . ?
C23 C22 C27 C26 -1.8(4) . . . . ?
C23 C24 C25 C26 -1.2(4) . . . . ?
C24 C25 C26 C27 2.4(4) . . . . ?
C25 C26 C27 C22 -1.0(4) . . . . ?
C27 C22 C23 Si2 -175.25(19) . . . . ?
C27 C22 C23 C24 2.9(3) . . . . ?
C28 Si2 C23 C22 -66.2(2) . . . . ?
C28 Si2 C23 C24 115.7(2) . . . . ?
C29 Si2 C23 C22 57.6(2) . . . . ?
C29 Si2 C23 C24 -120.5(2) . . . . ?
C31 P2 C22 C23 -146.29(18) . . . . ?
C31 P2 C22 C27 33.6(2) . . . . ?
C31 P2 C37 C38 74.1(2) . . . . ?
C31 P2 C37 C42 -110.3(2) . . . . ?
C31 C32 C33 C34 0.5(5) . . . . ?
C32 C31 C36 C35 -0.1(4) . . . . ?
C32 C33 C34 C35 -0.8(6) . . . . ?
C33 C34 C35 C36 0.6(6) . . . . ?
C34 C35 C36 C31 -0.2(5) . . . . ?
C36 C31 C32 C33 -0.1(4) . . . . ?
C37 P2 C22 C23 107.97(18) . . . . ?
C37 P2 C22 C27 -72.2(2) . . . . ?
C37 P2 C31 C32 13.3(3) . . . . ?
C37 P2 C31 C36 -166.8(2) . . . . ?
C37 C38 C39 C40 -2.0(5) . . . . ?
C38 C37 C42 C41 -1.8(5) . . . . ?
C38 C39 C40 C41 0.6(6) . . . . ?
C39 C40 C41 C42 0.2(6) . . . . ?
C40 C41 C42 C37 0.4(5) . . . . ?
C42 C37 C38 C39 2.6(4) . . . . ?
C30 Si2 C23 C22 176.0(3) . . . . ?
C30 Si2 C23 C24 -2.2(3) . . . . ?
